data_7701779
loop_
_publ_author_name
'Arp, Fabian F.'
'Bhuvanesh, Nattamai'
'Bl\"umel, Janet'

_publ_section_title
;
 Hydrogen peroxide adducts of triarylphosphine oxides.
;
_journal_issue 38
_journal_name_full 'Dalton transactions (Cambridge, England : 2003)'
_journal_page_first 14312
_journal_page_last 14325
_journal_paper_doi 10.1039/c9dt03070k
_journal_volume 48
_journal_year 2019
_chemical_formula_moiety '1(C19 H17 O P), 0.5(H2 O2)'
_chemical_formula_sum 'C19 H18 O2 P'
_chemical_formula_weight 309.30
_space_group_crystal_system triclinic
_space_group_IT_number 2
_space_group_name_Hall '-P 1'
_space_group_name_H-M_alt 'P -1'
_atom_sites_solution_hydrogens mixed
_atom_sites_solution_primary direct
_audit_creation_date 2016-06-28
_audit_creation_method
;
Olex2 1.2-beta
(compiled 2016.02.19 svn.r3266 for OlexSys, GUI svn.r5155)
;
_audit_update_record
;
2019-02-20 deposited with the CCDC.	2019-08-27 downloaded from the CCDC.
;
_cell_angle_alpha 94.697(5)
_cell_angle_beta 90.536(5)
_cell_angle_gamma 102.113(5)
_cell_formula_units_Z 4
_cell_length_a 8.606(3)
_cell_length_b 10.259(3)
_cell_length_c 18.844(6)
_cell_measurement_reflns_used 9217
_cell_measurement_temperature 110.0
_cell_measurement_theta_max 27.613
_cell_measurement_theta_min 2.225
_cell_volume 1620.6(9)
_computing_cell_refinement 'SAINT v8.34A (Bruker, 2013)'
_computing_data_reduction 'SAINT v8.34A (Bruker, 2013)'
_computing_molecular_graphics 'Olex2 (Dolomanov et al., 2009)'
_computing_publication_material 'Olex2 (Dolomanov et al., 2009)'
_computing_structure_refinement 'ShelXL (Sheldrick, 2015)'
_computing_structure_solution 'ShelXT (Sheldrick, 2015)'
_diffrn_ambient_temperature 110.0
_diffrn_measured_fraction_theta_full 0.997
_diffrn_measured_fraction_theta_max 0.985
_diffrn_measurement_device_type 'Bruker APEX-II CCD'
_diffrn_measurement_method '\f and \w scans'
_diffrn_radiation_type MoK\a
_diffrn_radiation_wavelength 0.71073
_diffrn_reflns_av_R_equivalents 0.0286
_diffrn_reflns_av_unetI/netI 0.0272
_diffrn_reflns_Laue_measured_fraction_full 0.997
_diffrn_reflns_Laue_measured_fraction_max 0.985
_diffrn_reflns_limit_h_max 11
_diffrn_reflns_limit_h_min -11
_diffrn_reflns_limit_k_max 13
_diffrn_reflns_limit_k_min -13
_diffrn_reflns_limit_l_max 24
_diffrn_reflns_limit_l_min -24
_diffrn_reflns_number 34408
_diffrn_reflns_point_group_measured_fraction_full 0.997
_diffrn_reflns_point_group_measured_fraction_max 0.985
_diffrn_reflns_theta_full 26.000
_diffrn_reflns_theta_max 27.613
_diffrn_reflns_theta_min 1.085
_diffrn_standards_number 0
_exptl_absorpt_coefficient_mu 0.174
_exptl_absorpt_correction_T_max 0.7456
_exptl_absorpt_correction_T_min 0.6707
_exptl_absorpt_correction_type multi-scan
_exptl_absorpt_process_details
;
SADABS-2014/3 (Bruker,2014/3) was used for absorption correction.
wR2(int) was 0.1368 before and 0.0442 after correction.
The Ratio of minimum to maximum transmission is 0.8995.
The \l/2 correction factor is Not present.
;
_exptl_crystal_colour colourless
_exptl_crystal_colour_primary colourless
_exptl_crystal_density_diffrn 1.268
_exptl_crystal_description block
_exptl_crystal_F_000 652
_exptl_crystal_size_max 0.526
_exptl_crystal_size_mid 0.481
_exptl_crystal_size_min 0.226
_refine_diff_density_max 0.656
_refine_diff_density_min -0.428
_refine_diff_density_rms 0.061
_refine_ls_extinction_method none
_refine_ls_goodness_of_fit_ref 1.214
_refine_ls_hydrogen_treatment constr
_refine_ls_matrix_type full
_refine_ls_number_parameters 421
_refine_ls_number_reflns 7421
_refine_ls_number_restraints 91
_refine_ls_restrained_S_all 1.268
_refine_ls_R_factor_all 0.0735
_refine_ls_R_factor_gt 0.0632
_refine_ls_shift/su_max 0.001
_refine_ls_shift/su_mean 0.000
_refine_ls_structure_factor_coef Fsqd
_refine_ls_weighting_details 'w=1/[\s^2^(Fo^2^)+2.8388P] where P=(Fo^2^+2Fc^2^)/3'
_refine_ls_weighting_scheme calc
_refine_ls_wR_factor_gt 0.1214
_refine_ls_wR_factor_ref 0.1259
_reflns_Friedel_coverage 0.000
_reflns_number_gt 6449
_reflns_number_total 7421
_reflns_threshold_expression 'I > 2\s(I)'
_cod_data_source_file c9dt03070k2.cif
_cod_data_source_block fe011
_cod_original_cell_volume 1620.7(9)
_cod_database_code 7701779
_shelx_space_group_comment
;
The symmetry employed for this shelxl refinement is uniquely defined
by the following loop, which should always be used as a source of
symmetry information in preference to the above space-group names.
They are only intended as comments.
;
_shelx_estimated_absorpt_t_max 0.962
_shelx_estimated_absorpt_t_min 0.914
_olex2_refinement_description
;
1. Fixed Uiso
 At 1.2 times of:
  All C(H) groups
 At 1.5 times of:
  All C(H,H,H) groups, All O(H) groups
2. Restrained distances
 O4-O3 \\sim O4A-O3A
 with sigma of 0.005
3. Uiso/Uaniso restraints and constraints
O3 \\sim H3A \\sim O4 \\sim H4A \\sim O4A \\sim O3A: within 2A with sigma of
0.005 and sigma for terminal atoms of 0.01
Uanis(C7) = Uanis(C7A)
4. Rigid body (RIGU) restrains
 O3, H3A, O4, H4A, O4A, O3A
 with sigma for 1-2 distances of 0.005 and sigma for 1-3 distances of 0.005
5. Others
 Sof(H19)=Sof(C7A)=Sof(H7AA)=Sof(H7AB)=Sof(H7AC)=1-FVAR(1)
 Sof(H2)=Sof(C7)=Sof(H7A)=Sof(H7B)=Sof(H7C)=FVAR(1)
 Sof(O3A)=Sof(H3AA)=Sof(O4A)=Sof(H4AA)=1-FVAR(2)
 Sof(O3)=Sof(H3A)=Sof(O4)=Sof(H4A)=FVAR(2)
6.a Riding coordinates:
 C2(H2), C19(H19), O3(H3A), O4(H4A), O3A(H3AA), O4A(H4AA)
6.b Me refined with riding coordinates:
 C7(H7A,H7B,H7C), C7A(H7AA,H7AB,H7AC)
6.c Aromatic/amide H refined with riding coordinates:
 C3(H3), C4(H4), C5(H5), C6(H6), C9(H9), C10(H10), C11(H11), C12(H12),
 C13(H13), C15(H15), C16(H16), C17(H17), C18(H18), C22(H22), C23(H23), C24(H24),
  C25(H25), C28(H28), C29(H29), C30(H30), C31(H31), C32(H32), C34(H34),
 C35(H35), C36(H36), C37(H37), C38(H38)
6.d Idealised Me refined as rotating group:
 C26(H26A,H26B,H26C)
;
_shelx_shelxl_version_number 2014/7
_olex2_submission_special_instructions 'No special instructions were received'

loop_
_space_group_symop_operation_xyz
'x, y, z'
'-x, -y, -z'

loop_
_atom_site_label
_atom_site_type_symbol
_atom_site_fract_x
_atom_site_fract_y
_atom_site_fract_z
_atom_site_U_iso_or_equiv
_atom_site_adp_type
_atom_site_occupancy
_atom_site_site_symmetry_order
_atom_site_calc_flag
_atom_site_refinement_flags_posn
_atom_site_refinement_flags_adp
_atom_site_refinement_flags_occupancy
_atom_site_disorder_assembly
_atom_site_disorder_group
P1 P 0.78297(7) 0.73266(6) 0.40590(3) 0.01827(13) Uani 1 1 d . . . . .
O1 O 0.6740(2) 0.61838(18) 0.36433(9) 0.0248(4) Uani 1 1 d . . . . .
C1 C 0.9900(3) 0.7303(2) 0.39628(12) 0.0202(5) Uani 1 1 d . . . . .
C2 C 1.0409(3) 0.6101(3) 0.39758(16) 0.0330(6) Uani 1 1 d . . . . .
H2 H 0.9691 0.5307 0.4036 0.040 Uiso 0.760(4) 1 d R . P A .
C3 C 1.2025(4) 0.6120(3) 0.38954(19) 0.0451(8) Uani 1 1 d . . . . .
H3 H 1.2387 0.5307 0.3896 0.054 Uiso 1 1 calc R . . . .
C4 C 1.3099(3) 0.7288(4) 0.38152(16) 0.0389(7) Uani 1 1 d . . . . .
H4 H 1.4189 0.7271 0.3754 0.047 Uiso 1 1 calc R . . . .
C5 C 1.2618(3) 0.8474(3) 0.38216(15) 0.0348(7) Uani 1 1 d . . . . .
H5 H 1.3369 0.9285 0.3780 0.042 Uiso 1 1 calc R . . . .
C6 C 1.1006(3) 0.8478(3) 0.38899(15) 0.0280(6) Uani 1 1 d . . . . .
H6 H 1.0661 0.9298 0.3887 0.034 Uiso 1 1 calc R . . . .
C7 C 0.9295(5) 0.4776(3) 0.4113(2) 0.0389(9) Uani 0.760(4) 1 d . . P A 1
H7A H 0.9899 0.4064 0.4099 0.058 Uiso 0.760(4) 1 calc R . P A 1
H7B H 0.8829 0.4863 0.4583 0.058 Uiso 0.760(4) 1 calc R . P A 1
H7C H 0.8446 0.4553 0.3746 0.058 Uiso 0.760(4) 1 calc R . P A 1
C8 C 0.7465(3) 0.7324(2) 0.50006(13) 0.0195(5) Uani 1 1 d . . . . .
C9 C 0.8610(3) 0.7957(3) 0.55200(13) 0.0242(5) Uani 1 1 d . . . . .
H9 H 0.9625 0.8409 0.5380 0.029 Uiso 1 1 calc R . . . .
C10 C 0.8266(3) 0.7928(3) 0.62416(14) 0.0279(6) Uani 1 1 d . . . . .
H10 H 0.9043 0.8369 0.6592 0.033 Uiso 1 1 calc R . . . .
C11 C 0.6792(3) 0.7257(3) 0.64479(14) 0.0280(6) Uani 1 1 d . . . . .
H11 H 0.6558 0.7237 0.6939 0.034 Uiso 1 1 calc R . . . .
C12 C 0.5660(3) 0.6613(3) 0.59356(14) 0.0259(5) Uani 1 1 d . . . . .
H12 H 0.4657 0.6141 0.6079 0.031 Uiso 1 1 calc R . . . .
C13 C 0.5980(3) 0.6654(2) 0.52147(13) 0.0221(5) Uani 1 1 d . . . . .
H13 H 0.5189 0.6227 0.4868 0.026 Uiso 1 1 calc R . . . .
C14 C 0.7556(3) 0.8919(2) 0.37948(13) 0.0205(5) Uani 1 1 d . . . . .
C15 C 0.7161(3) 0.9888(3) 0.42797(14) 0.0266(5) Uani 1 1 d . . . . .
H15 H 0.7088 0.9743 0.4771 0.032 Uiso 1 1 calc R . . . .
C16 C 0.6872(3) 1.1067(3) 0.40465(17) 0.0346(6) Uani 1 1 d . . . . .
H16 H 0.6607 1.1729 0.4378 0.042 Uiso 1 1 calc R . . . .
C17 C 0.6972(3) 1.1272(3) 0.33321(17) 0.0348(7) Uani 1 1 d . . . . .
H17 H 0.6769 1.2077 0.3173 0.042 Uiso 1 1 calc R . . . .
C18 C 0.7367(3) 1.0315(3) 0.28457(16) 0.0347(7) Uani 1 1 d . . . . .
H18 H 0.7435 1.0469 0.2356 0.042 Uiso 1 1 calc R . . . .
C19 C 0.7663(3) 0.9131(3) 0.30696(15) 0.0292(6) Uani 1 1 d . . . . .
H19 H 0.7933 0.8491 0.2743 0.035 Uiso 0.240(4) 1 d R . P A 1
P2 P 0.20296(8) 0.21516(7) 0.13255(3) 0.02444(15) Uani 1 1 d . . . . .
O2 O 0.3157(2) 0.3067(2) 0.18488(10) 0.0311(4) Uani 1 1 d . . . . .
C20 C 0.2702(3) 0.2245(3) 0.04168(13) 0.0240(5) Uani 1 1 d . . . . .
C21 C 0.2851(3) 0.3454(3) 0.00898(14) 0.0278(6) Uani 1 1 d . . . . .
C22 C 0.3510(3) 0.3501(3) -0.05863(15) 0.0327(6) Uani 1 1 d . . . . .
H22 H 0.3615 0.4302 -0.0819 0.039 Uiso 1 1 calc R . . . .
C23 C 0.4017(3) 0.2419(3) -0.09299(15) 0.0346(6) Uani 1 1 d . . . . .
H23 H 0.4467 0.2488 -0.1387 0.041 Uiso 1 1 calc R . . . .
C24 C 0.3864(3) 0.1246(3) -0.06055(14) 0.0310(6) Uani 1 1 d . . . . .
H24 H 0.4207 0.0502 -0.0837 0.037 Uiso 1 1 calc R . . . .
C25 C 0.3202(3) 0.1161(3) 0.00649(14) 0.0265(5) Uani 1 1 d . . . . .
H25 H 0.3089 0.0349 0.0287 0.032 Uiso 1 1 calc R . . . .
C26 C 0.2339(4) 0.4672(3) 0.04339(16) 0.0377(7) Uani 1 1 d . . . . .
H26A H 0.1176 0.4499 0.0447 0.056 Uiso 1 1 calc GR . . . .
H26B H 0.2723 0.5439 0.0158 0.056 Uiso 1 1 calc GR . . . .
H26C H 0.2785 0.4870 0.0921 0.056 Uiso 1 1 calc GR . . . .
C27 C 0.1840(3) 0.0437(3) 0.15217(14) 0.0280(6) Uani 1 1 d . . . . .
C28 C 0.0521(4) -0.0567(3) 0.1317(2) 0.0488(9) Uani 1 1 d . . . . .
H28 H -0.0352 -0.0359 0.1071 0.059 Uiso 1 1 calc R . . . .
C29 C 0.0480(5) -0.1871(4) 0.1471(2) 0.0619(11) Uani 1 1 d . . . . .
H29 H -0.0425 -0.2553 0.1334 0.074 Uiso 1 1 calc R . . . .
C30 C 0.1753(4) -0.2184(3) 0.18251(19) 0.0479(8) Uani 1 1 d . . . . .
H30 H 0.1733 -0.3083 0.1919 0.058 Uiso 1 1 calc R . . . .
C31 C 0.3046(4) -0.1191(3) 0.20401(15) 0.0341(6) Uani 1 1 d . . . . .
H31 H 0.3911 -0.1404 0.2290 0.041 Uiso 1 1 calc R . . . .
C32 C 0.3093(3) 0.0119(3) 0.18937(14) 0.0290(6) Uani 1 1 d . . . . .
H32 H 0.3985 0.0803 0.2048 0.035 Uiso 1 1 calc R . . . .
C33 C 0.0074(3) 0.2526(3) 0.13483(15) 0.0283(6) Uani 1 1 d . . . . .
C34 C -0.0294(4) 0.3313(3) 0.19386(16) 0.0372(7) Uani 1 1 d . . . . .
H34 H 0.0464 0.3613 0.2318 0.045 Uiso 1 1 calc R . . . .
C35 C -0.1771(4) 0.3651(3) 0.19668(19) 0.0457(8) Uani 1 1 d . . . . .
H35 H -0.2019 0.4197 0.2363 0.055 Uiso 1 1 calc R . . . .
C36 C -0.2879(4) 0.3199(3) 0.1422(2) 0.0476(9) Uani 1 1 d . . . . .
H36 H -0.3896 0.3421 0.1451 0.057 Uiso 1 1 calc R . . . .
C37 C -0.2527(4) 0.2423(3) 0.0833(2) 0.0472(9) Uani 1 1 d . . . . .
H37 H -0.3297 0.2120 0.0459 0.057 Uiso 1 1 calc R . . . .
C38 C -0.1038(3) 0.2090(3) 0.07913(17) 0.0362(7) Uani 1 1 d . . . . .
H38 H -0.0784 0.1569 0.0386 0.043 Uiso 1 1 calc R . . . .
O3 O 0.5809(4) 0.5809(3) 0.22647(15) 0.0530(8) Uani 0.917(5) 1 d D U P B 1
H3A H 0.5968 0.5950 0.2713 0.079 Uiso 0.917(5) 1 d R U P B 1
O4 O 0.4127(4) 0.5719(3) 0.22648(17) 0.0548(8) Uani 0.917(5) 1 d D U P B 1
H4A H 0.3805 0.4894 0.2132 0.082 Uiso 0.917(5) 1 d R U P B 1
C7A C 0.8350(15) 0.8418(11) 0.2595(8) 0.0389(9) Uani 0.240(4) 1 d . . P A 2
H7AA H 0.8512 0.7606 0.2799 0.058 Uiso 0.240(4) 1 calc R . P A 2
H7AB H 0.7666 0.8170 0.2166 0.058 Uiso 0.240(4) 1 calc R . P A 2
H7AC H 0.9379 0.8952 0.2471 0.058 Uiso 0.240(4) 1 calc R . P A 2
O3A O 0.466(5) 0.615(3) 0.2582(17) 0.062(3) Uani 0.083(5) 1 d D U P B 2
H3AA H 0.5323 0.6162 0.2921 0.093 Uiso 0.083(5) 1 d R . P B 2
O4A O 0.514(5) 0.531(4) 0.2018(17) 0.065(3) Uani 0.083(5) 1 d D U P B 2
H4AA H 0.4481 0.4566 0.1961 0.097 Uiso 0.083(5) 1 d R . P B 2

loop_
_atom_site_aniso_label
_atom_site_aniso_U_11
_atom_site_aniso_U_22
_atom_site_aniso_U_33
_atom_site_aniso_U_23
_atom_site_aniso_U_13
_atom_site_aniso_U_12
P1 0.0154(3) 0.0176(3) 0.0217(3) 0.0031(2) 0.0003(2) 0.0027(2)
O1 0.0230(9) 0.0236(9) 0.0251(9) 0.0024(7) -0.0027(7) -0.0009(7)
C1 0.0175(11) 0.0245(13) 0.0199(11) 0.0020(9) 0.0000(9) 0.0073(9)
C2 0.0288(14) 0.0250(14) 0.0475(17) 0.0038(12) 0.0056(12) 0.0101(11)
C3 0.0381(17) 0.0462(19) 0.060(2) 0.0081(16) 0.0077(15) 0.0284(15)
C4 0.0195(13) 0.066(2) 0.0350(16) 0.0070(15) 0.0034(11) 0.0173(14)
C5 0.0192(13) 0.0487(18) 0.0331(15) 0.0003(13) 0.0022(11) 0.0006(12)
C6 0.0213(12) 0.0270(14) 0.0356(14) 0.0014(11) 0.0046(11) 0.0055(11)
C7 0.041(2) 0.0142(16) 0.063(3) 0.0077(16) -0.0009(18) 0.0079(15)
C8 0.0201(11) 0.0168(11) 0.0231(12) 0.0043(9) 0.0006(9) 0.0064(9)
C9 0.0216(12) 0.0230(13) 0.0268(13) 0.0028(10) -0.0015(10) 0.0023(10)
C10 0.0352(15) 0.0225(13) 0.0259(13) 0.0000(10) -0.0060(11) 0.0072(11)
C11 0.0440(16) 0.0222(13) 0.0221(12) 0.0036(10) 0.0051(11) 0.0159(12)
C12 0.0277(13) 0.0213(13) 0.0314(14) 0.0065(10) 0.0101(11) 0.0090(10)
C13 0.0196(12) 0.0189(12) 0.0285(13) 0.0045(10) 0.0011(10) 0.0049(9)
C14 0.0152(11) 0.0182(12) 0.0282(12) 0.0045(10) -0.0002(9) 0.0028(9)
C15 0.0251(13) 0.0280(14) 0.0284(13) 0.0046(11) -0.0006(10) 0.0087(11)
C16 0.0354(15) 0.0249(14) 0.0465(17) 0.0015(12) -0.0010(13) 0.0136(12)
C17 0.0296(14) 0.0257(14) 0.0525(18) 0.0166(13) -0.0015(13) 0.0085(12)
C18 0.0317(15) 0.0390(17) 0.0376(16) 0.0189(13) 0.0050(12) 0.0110(13)
C19 0.0306(14) 0.0299(14) 0.0308(14) 0.0091(11) 0.0051(11) 0.0119(11)
P2 0.0221(3) 0.0282(4) 0.0219(3) 0.0046(3) -0.0018(2) 0.0019(3)
O2 0.0309(10) 0.0342(11) 0.0254(9) 0.0012(8) -0.0051(8) 0.0013(8)
C20 0.0178(11) 0.0312(14) 0.0218(12) 0.0052(10) -0.0015(9) 0.0014(10)
C21 0.0249(13) 0.0292(14) 0.0279(13) 0.0041(11) -0.0011(10) 0.0017(11)
C22 0.0320(15) 0.0343(16) 0.0315(14) 0.0114(12) 0.0041(11) 0.0028(12)
C23 0.0333(15) 0.0424(17) 0.0274(14) 0.0061(12) 0.0047(11) 0.0053(13)
C24 0.0293(14) 0.0359(16) 0.0277(14) 0.0005(11) 0.0004(11) 0.0077(12)
C25 0.0258(13) 0.0276(14) 0.0257(13) 0.0037(11) -0.0036(10) 0.0044(11)
C26 0.0436(17) 0.0307(16) 0.0392(16) 0.0096(13) 0.0044(13) 0.0065(13)
C27 0.0285(13) 0.0322(15) 0.0242(13) 0.0094(11) 0.0005(10) 0.0056(11)
C28 0.0403(18) 0.0372(18) 0.068(2) 0.0190(16) -0.0199(16) 0.0005(14)
C29 0.057(2) 0.0349(19) 0.089(3) 0.0193(19) -0.025(2) -0.0050(17)
C30 0.055(2) 0.0355(18) 0.057(2) 0.0169(16) 0.0002(17) 0.0135(16)
C31 0.0375(16) 0.0444(17) 0.0272(14) 0.0075(12) 0.0044(12) 0.0222(14)
C32 0.0259(13) 0.0394(16) 0.0235(13) 0.0043(11) 0.0023(10) 0.0106(12)
C33 0.0239(13) 0.0278(14) 0.0334(14) 0.0111(11) 0.0034(11) 0.0026(11)
C34 0.0404(17) 0.0398(17) 0.0353(15) 0.0147(13) 0.0098(13) 0.0128(14)
C35 0.051(2) 0.047(2) 0.0477(19) 0.0207(16) 0.0206(16) 0.0213(16)
C36 0.0315(16) 0.0392(18) 0.079(3) 0.0291(18) 0.0174(16) 0.0135(14)
C37 0.0286(16) 0.0358(18) 0.076(2) 0.0177(17) -0.0087(16) -0.0013(13)
C38 0.0285(14) 0.0298(15) 0.0491(18) 0.0069(13) -0.0062(13) 0.0023(12)
O3 0.0656(18) 0.0561(18) 0.0327(14) 0.0036(12) -0.0036(12) 0.0029(14)
O4 0.0706(18) 0.0456(16) 0.0536(17) -0.0032(13) -0.0162(14) 0.0279(14)
C7A 0.041(2) 0.0142(16) 0.063(3) 0.0077(16) -0.0009(18) 0.0079(15)
O3A 0.076(5) 0.067(4) 0.064(5) 0.039(4) 0.028(4) 0.047(4)
O4A 0.077(5) 0.069(4) 0.065(4) 0.038(4) 0.034(4) 0.042(4)

loop_
_atom_type_symbol
_atom_type_description
_atom_type_scat_dispersion_real
_atom_type_scat_dispersion_imag
_atom_type_scat_source
C C 0.0033 0.0016 'International Tables Vol C Tables 4.2.6.8 and 6.1.1.4'
H H 0.0000 0.0000 'International Tables Vol C Tables 4.2.6.8 and 6.1.1.4'
O O 0.0106 0.0060 'International Tables Vol C Tables 4.2.6.8 and 6.1.1.4'
P P 0.1023 0.0942 'International Tables Vol C Tables 4.2.6.8 and 6.1.1.4'

loop_
_geom_angle_atom_site_label_1
_geom_angle_atom_site_label_2
_geom_angle_atom_site_label_3
_geom_angle
O1 P1 C1 113.54(11)
O1 P1 C8 111.40(11)
O1 P1 C14 111.46(11)
C1 P1 C8 106.26(11)
C1 P1 C14 107.00(11)
C8 P1 C14 106.78(11)
C2 C1 P1 120.0(2)
C6 C1 P1 120.55(19)
C6 C1 C2 119.5(2)
C1 C2 H2 120.8
C1 C2 C3 118.4(3)
C1 C2 C7 123.1(3)
C3 C2 H2 120.8
C3 C2 C7 118.4(3)
C7 C2 H2 3.6
C2 C3 H3 119.3
C4 C3 C2 121.3(3)
C4 C3 H3 119.3
C3 C4 H4 119.7
C5 C4 C3 120.7(3)
C5 C4 H4 119.7
C4 C5 H5 120.5
C4 C5 C6 119.0(3)
C6 C5 H5 120.5
C1 C6 C5 121.1(3)
C1 C6 H6 119.5
C5 C6 H6 119.5
C2 C7 H2 5.6
C2 C7 H7A 109.5
C2 C7 H7B 109.5
C2 C7 H7C 109.5
H2 C7 H7A 112.8
H2 C7 H7B 111.5
H2 C7 H7C 104.0
H7A C7 H7B 109.5
H7A C7 H7C 109.5
H7B C7 H7C 109.5
C9 C8 P1 122.58(19)
C13 C8 P1 118.29(19)
C13 C8 C9 119.1(2)
C8 C9 H9 119.8
C10 C9 C8 120.3(2)
C10 C9 H9 119.8
C9 C10 H10 120.0
C11 C10 C9 120.0(2)
C11 C10 H10 120.0
C10 C11 H11 120.1
C10 C11 C12 119.9(2)
C12 C11 H11 120.1
C11 C12 H12 119.7
C11 C12 C13 120.6(2)
C13 C12 H12 119.7
C8 C13 H13 120.0
C12 C13 C8 120.0(2)
C12 C13 H13 120.0
C15 C14 P1 122.02(19)
C15 C14 C19 120.1(2)
C19 C14 P1 117.82(19)
C14 C15 H15 120.0
C16 C15 C14 120.1(3)
C16 C15 H15 120.0
C15 C16 H16 120.1
C17 C16 C15 119.8(3)
C17 C16 H16 120.1
C16 C17 H17 119.7
C16 C17 C18 120.5(3)
C18 C17 H17 119.7
C17 C18 H18 119.8
C17 C18 C19 120.5(3)
C19 C18 H18 119.8
C14 C19 H19 120.5
C18 C19 C14 119.0(3)
C18 C19 H19 120.4
C7A C19 C14 124.1(6)
C7A C19 C18 115.3(6)
O2 P2 C20 112.39(12)
O2 P2 C27 110.47(12)
O2 P2 C33 111.62(13)
C27 P2 C20 106.57(13)
C27 P2 C33 107.81(12)
C33 P2 C20 107.73(12)
C21 C20 P2 119.9(2)
C25 C20 P2 119.9(2)
C25 C20 C21 119.9(2)
C20 C21 C26 123.3(2)
C22 C21 C20 117.3(3)
C22 C21 C26 119.5(3)
C21 C22 H22 118.8
C23 C22 C21 122.3(3)
C23 C22 H22 118.8
C22 C23 H23 120.1
C24 C23 C22 119.8(3)
C24 C23 H23 120.1
C23 C24 H24 120.3
C23 C24 C25 119.4(3)
C25 C24 H24 120.3
C20 C25 H25 119.4
C24 C25 C20 121.3(3)
C24 C25 H25 119.4
C21 C26 H26A 109.5
C21 C26 H26B 109.5
C21 C26 H26C 109.5
H26A C26 H26B 109.5
H26A C26 H26C 109.5
H26B C26 H26C 109.5
C28 C27 P2 123.4(2)
C32 C27 P2 117.4(2)
C32 C27 C28 119.2(3)
C27 C28 H28 120.0
C29 C28 C27 120.0(3)
C29 C28 H28 120.0
C28 C29 H29 119.8
C30 C29 C28 120.3(3)
C30 C29 H29 119.8
C29 C30 H30 120.1
C31 C30 C29 119.8(3)
C31 C30 H30 120.1
C30 C31 H31 119.9
C30 C31 C32 120.3(3)
C32 C31 H31 119.9
C27 C32 H32 119.9
C31 C32 C27 120.3(3)
C31 C32 H32 119.9
C34 C33 P2 117.9(2)
C38 C33 P2 122.0(2)
C38 C33 C34 120.1(3)
C33 C34 H34 120.2
C35 C34 C33 119.6(3)
C35 C34 H34 120.2
C34 C35 H35 119.9
C36 C35 C34 120.3(3)
C36 C35 H35 119.9
C35 C36 H36 119.7
C35 C36 C37 120.7(3)
C37 C36 H36 119.7
C36 C37 H37 120.1
C36 C37 C38 119.8(3)
C38 C37 H37 120.1
C33 C38 C37 119.6(3)
C33 C38 H38 120.2
C37 C38 H38 120.2
O4 O3 H3A 97.0
O3 O4 H4A 100.0
C19 C7A H7AA 109.5
C19 C7A H7AB 109.5
C19 C7A H7AC 109.5
H7AA C7A H7AB 109.5
H7AA C7A H7AC 109.5
H7AB C7A H7AC 109.5
O4A O3A H3AA 104.3
O3A O4A H4AA 110.4

loop_
_geom_bond_atom_site_label_1
_geom_bond_atom_site_label_2
_geom_bond_distance
P1 O1 1.4976(18)
P1 C1 1.797(2)
P1 C8 1.805(3)
P1 C14 1.807(2)
C1 C2 1.394(4)
C1 C6 1.388(4)
C2 H2 0.9300
C2 C3 1.396(4)
C2 C7 1.533(5)
C3 H3 0.9500
C3 C4 1.371(5)
C4 H4 0.9500
C4 C5 1.364(4)
C5 H5 0.9500
C5 C6 1.395(4)
C6 H6 0.9500
C7 H2 0.6082
C7 H7A 0.9800
C7 H7B 0.9800
C7 H7C 0.9800
C8 C9 1.400(3)
C8 C13 1.398(3)
C9 H9 0.9500
C9 C10 1.396(4)
C10 H10 0.9500
C10 C11 1.386(4)
C11 H11 0.9500
C11 C12 1.388(4)
C12 H12 0.9500
C12 C13 1.391(4)
C13 H13 0.9500
C14 C15 1.392(4)
C14 C19 1.402(4)
C15 H15 0.9500
C15 C16 1.388(4)
C16 H16 0.9500
C16 C17 1.381(4)
C17 H17 0.9500
C17 C18 1.385(4)
C18 H18 0.9500
C18 C19 1.390(4)
C19 H19 0.9301
C19 C7A 1.330(13)
P2 O2 1.4980(19)
P2 C20 1.816(3)
P2 C27 1.801(3)
P2 C33 1.803(3)
C20 C21 1.412(4)
C20 C25 1.395(4)
C21 C22 1.400(4)
C21 C26 1.511(4)
C22 H22 0.9500
C22 C23 1.391(4)
C23 H23 0.9500
C23 C24 1.376(4)
C24 H24 0.9500
C24 C25 1.393(4)
C25 H25 0.9500
C26 H26A 0.9800
C26 H26B 0.9800
C26 H26C 0.9800
C27 C28 1.391(4)
C27 C32 1.389(4)
C28 H28 0.9500
C28 C29 1.385(5)
C29 H29 0.9500
C29 C30 1.385(5)
C30 H30 0.9500
C30 C31 1.374(5)
C31 H31 0.9500
C31 C32 1.387(4)
C32 H32 0.9500
C33 C34 1.398(4)
C33 C38 1.394(4)
C34 H34 0.9500
C34 C35 1.387(4)
C35 H35 0.9500
C35 C36 1.377(5)
C36 H36 0.9500
C36 C37 1.386(5)
C37 H37 0.9500
C37 C38 1.395(4)
C38 H38 0.9500
O3 H3A 0.8500
O3 O4 1.431(4)
O4 H4A 0.8499
C7A H7AA 0.9800
C7A H7AB 0.9800
C7A H7AC 0.9800
O3A H3AA 0.8500
O3A O4A 1.431(6)
O4A H4AA 0.8498

loop_
_geom_hbond_atom_site_label_D
_geom_hbond_atom_site_label_H
_geom_hbond_atom_site_label_A
_geom_hbond_distance_DH
_geom_hbond_distance_HA
_geom_hbond_distance_DA
_geom_hbond_angle_DHA
O3 H3A O1 0.85 1.85 2.684(3) 167.7
O4 H4A O2 0.85 1.87 2.720(4) 178.2
O3A H3AA O1 0.85 1.81 2.67(4) 179.9
O4A H4AA O2 0.85 1.71 2.56(4) 179.9

loop_
_geom_torsion_atom_site_label_1
_geom_torsion_atom_site_label_2
_geom_torsion_atom_site_label_3
_geom_torsion_atom_site_label_4
_geom_torsion
P1 C1 C2 C3 179.6(2)
P1 C1 C2 C7 -3.7(4)
P1 C1 C6 C5 179.4(2)
P1 C8 C9 C10 179.86(19)
P1 C8 C13 C12 179.11(19)
P1 C14 C15 C16 -176.3(2)
P1 C14 C19 C18 176.3(2)
P1 C14 C19 C7A -18.6(8)
O1 P1 C1 C2 -42.5(2)
O1 P1 C1 C6 138.9(2)
O1 P1 C8 C9 157.5(2)
O1 P1 C8 C13 -22.2(2)
O1 P1 C14 C15 122.7(2)
O1 P1 C14 C19 -53.6(2)
C1 P1 C8 C9 33.3(2)
C1 P1 C8 C13 -146.32(19)
C1 P1 C14 C15 -112.6(2)
C1 P1 C14 C19 71.0(2)
C1 C2 C3 C4 0.9(5)
C2 C1 C6 C5 0.7(4)
C2 C3 C4 C5 0.9(5)
C3 C4 C5 C6 -1.9(5)
C4 C5 C6 C1 1.1(4)
C6 C1 C2 C3 -1.7(4)
C6 C1 C2 C7 175.0(3)
C7 C2 C3 C4 -175.9(3)
C8 P1 C1 C2 80.3(2)
C8 P1 C1 C6 -98.3(2)
C8 P1 C14 C15 0.8(2)
C8 P1 C14 C19 -175.5(2)
C8 C9 C10 C11 0.8(4)
C9 C8 C13 C12 -0.5(4)
C9 C10 C11 C12 0.0(4)
C10 C11 C12 C13 -1.1(4)
C11 C12 C13 C8 1.3(4)
C13 C8 C9 C10 -0.5(4)
C14 P1 C1 C2 -165.9(2)
C14 P1 C1 C6 15.5(2)
C14 P1 C8 C9 -80.6(2)
C14 P1 C8 C13 99.7(2)
C14 C15 C16 C17 0.3(4)
C15 C14 C19 C18 -0.1(4)
C15 C14 C19 C7A 165.0(7)
C15 C16 C17 C18 -0.3(4)
C16 C17 C18 C19 0.2(4)
C17 C18 C19 C14 0.1(4)
C17 C18 C19 C7A -166.4(7)
C19 C14 C15 C16 0.0(4)
P2 C20 C21 C22 174.4(2)
P2 C20 C21 C26 -5.6(4)
P2 C20 C25 C24 -173.9(2)
P2 C27 C28 C29 178.3(3)
P2 C27 C32 C31 -177.8(2)
P2 C33 C34 C35 178.3(2)
P2 C33 C38 C37 -179.2(2)
O2 P2 C20 C21 -63.5(2)
O2 P2 C20 C25 111.0(2)
O2 P2 C27 C28 155.9(3)
O2 P2 C27 C32 -24.4(3)
O2 P2 C33 C34 -16.6(3)
O2 P2 C33 C38 161.5(2)
C20 P2 C27 C28 -81.7(3)
C20 P2 C27 C32 97.9(2)
C20 P2 C33 C34 -140.4(2)
C20 P2 C33 C38 37.7(3)
C20 C21 C22 C23 -0.5(4)
C21 C20 C25 C24 0.6(4)
C21 C22 C23 C24 0.5(4)
C22 C23 C24 C25 0.0(4)
C23 C24 C25 C20 -0.5(4)
C25 C20 C21 C22 -0.1(4)
C25 C20 C21 C26 180.0(3)
C26 C21 C22 C23 179.5(3)
C27 P2 C20 C21 175.4(2)
C27 P2 C20 C25 -10.2(2)
C27 P2 C33 C34 104.9(2)
C27 P2 C33 C38 -77.0(2)
C27 C28 C29 C30 -0.5(6)
C28 C27 C32 C31 1.9(4)
C28 C29 C30 C31 1.7(6)
C29 C30 C31 C32 -1.1(5)
C30 C31 C32 C27 -0.7(4)
C32 C27 C28 C29 -1.3(5)
C33 P2 C20 C21 59.9(2)
C33 P2 C20 C25 -125.7(2)
C33 P2 C27 C28 33.7(3)
C33 P2 C27 C32 -146.7(2)
C33 C34 C35 C36 1.0(4)
C34 C33 C38 C37 -1.1(4)
C34 C35 C36 C37 -1.3(5)
C35 C36 C37 C38 0.4(5)
C36 C37 C38 C33 0.9(5)
C38 C33 C34 C35 0.2(4)
